data_7225526
loop_
_publ_author_name
'Ben Salah, Assila Maatar'
'Sayari, Nadhem'
'Na\"ili, Houcine'
'Norquist, Alex'

_publ_section_title
;
 Chiral and achiral copper(II) complexes: structure, bonding and
 biological activities
;
_journal_name_full 'RSC Adv.'
_journal_paper_doi 10.1039/C6RA09630A
_journal_year 2016
_chemical_formula_moiety 'C8 H12 Cl4 Cu N'
_chemical_formula_sum 'C8 H12 Cl2 Cu0.5 N'
_chemical_formula_weight 224.86
_chemical_name_systematic
;
 ?
;
_space_group_IT_number 5
_symmetry_cell_setting monoclinic
_symmetry_space_group_name_Hall 'C 2y'
_symmetry_space_group_name_H-M 'C 1 2 1'
_atom_sites_solution_hydrogens geom
_atom_sites_solution_primary direct
_atom_sites_solution_secondary difmap
_audit_block_doi 10.5517/cc14bmhl
_audit_creation_method SHELXL-97
_audit_update_record
;
2015-03-09 deposited with the CCDC.
2016-06-10 downloaded from the CCDC.
;
_cell_angle_alpha 90.00
_cell_angle_beta 95.843(10)
_cell_angle_gamma 90.00
_cell_formula_units_Z 4
_cell_length_a 10.546(3)
_cell_length_b 7.245(2)
_cell_length_c 13.915(4)
_cell_measurement_temperature 293(2)
_cell_measurement_theta_max 26.30
_cell_measurement_theta_min 2.47
_cell_volume 1057.7(5)
_computing_structure_refinement 'SHELXL-97 (Sheldrick, 1997)'
_diffrn_ambient_temperature 293(2)
_diffrn_detector_area_resol_mean 'CCD plate'
_diffrn_measured_fraction_theta_full 1.000
_diffrn_measured_fraction_theta_max 1.000
_diffrn_measurement_device_type 'APEXII, Bruker-AXS'
_diffrn_measurement_method 'CCD rotation images, thin slices'
_diffrn_radiation_monochromator graphite
_diffrn_radiation_source 'fine-focus sealed tube'
_diffrn_radiation_type MoK\a
_diffrn_radiation_wavelength 0.71073
_diffrn_reflns_av_R_equivalents 0.0485
_diffrn_reflns_av_sigmaI/netI 0.0611
_diffrn_reflns_limit_h_max 12
_diffrn_reflns_limit_h_min -12
_diffrn_reflns_limit_k_max 8
_diffrn_reflns_limit_k_min -8
_diffrn_reflns_limit_l_max 16
_diffrn_reflns_limit_l_min -16
_diffrn_reflns_number 5892
_diffrn_reflns_theta_full 25.30
_diffrn_reflns_theta_max 25.30
_diffrn_reflns_theta_min 1.47
_exptl_absorpt_coefficient_mu 1.537
_exptl_absorpt_correction_T_max 0.735
_exptl_absorpt_correction_T_min 0.657
_exptl_absorpt_correction_type analytical
_exptl_crystal_colour green
_exptl_crystal_density_diffrn 1.412
_exptl_crystal_density_method 'not measured'
_exptl_crystal_description prism
_exptl_crystal_F_000 520
_exptl_crystal_size_max 0.28
_exptl_crystal_size_mid 0.26
_exptl_crystal_size_min 0.2
_refine_diff_density_max 0.234
_refine_diff_density_min -0.215
_refine_diff_density_rms 0.049
_refine_ls_abs_structure_details 'Flack H D (1983), Acta Cryst. A39, 876-881'
_refine_ls_abs_structure_Flack -0.003(19)
_refine_ls_extinction_coef 0.017(3)
_refine_ls_extinction_expression Fc^*^=kFc[1+0.001xFc^2^\l^3^/sin(2\q)]^-1/4^
_refine_ls_extinction_method SHELXL
_refine_ls_goodness_of_fit_ref 0.788
_refine_ls_hydrogen_treatment mixed
_refine_ls_matrix_type full
_refine_ls_number_parameters 106
_refine_ls_number_reflns 1937
_refine_ls_number_restraints 1
_refine_ls_restrained_S_all 0.788
_refine_ls_R_factor_all 0.0493
_refine_ls_R_factor_gt 0.0340
_refine_ls_shift/su_max 0.000
_refine_ls_shift/su_mean 0.000
_refine_ls_structure_factor_coef Fsqd
_refine_ls_weighting_details 'calc w=1/[\s^2^(Fo^2^)+(0.0618P)^2^+0.0000P] where P=(Fo^2^+2Fc^2^)/3'
_refine_ls_weighting_scheme calc
_refine_ls_wR_factor_gt 0.0795
_refine_ls_wR_factor_ref 0.0902
_reflns_number_gt 1568
_reflns_number_total 1937
_reflns_threshold_expression >2sigma(I)
_cod_data_source_file c6ra09630a1.cif
_cod_data_source_block import
_cod_original_sg_symbol_H-M C2
_cod_original_formula_sum 'C8 H12 Cl2 Cu0.50 N'
_cod_database_code 7225526

loop_
_symmetry_equiv_pos_as_xyz
'x, y, z'
'-x, y, -z'
'x+1/2, y+1/2, z'
'-x+1/2, y+1/2, -z'

loop_
_atom_site_label
_atom_site_type_symbol
_atom_site_fract_x
_atom_site_fract_y
_atom_site_fract_z
_atom_site_U_iso_or_equiv
_atom_site_adp_type
_atom_site_occupancy
_atom_site_symmetry_multiplicity
_atom_site_calc_flag
_atom_site_refinement_flags
Cu1 Cu 1.0000 0.14538(7) 0.0000 0.0432(2) Uani 1 2 d S
Cl1 Cl 0.88134(10) -0.07233(13) 0.06524(7) 0.0476(3) Uani 1 1 d .
Cl2 Cl 0.96750(14) 0.35218(17) 0.11420(10) 0.0758(4) Uani 1 1 d .
N1 N 0.6593(3) 0.1917(4) 0.1320(2) 0.0435(9) Uani 1 1 d .
H1A H 0.6271 0.2753 0.0894 0.065 Uiso 1 1 calc R
H1B H 0.6225 0.0829 0.1186 0.065 Uiso 1 1 calc R
H1C H 0.7429 0.1821 0.1289 0.065 Uiso 1 1 calc R
C2 C 0.6345(4) 0.2508(6) 0.2323(3) 0.0452(10) Uani 1 1 d .
H2 H 0.5420 0.2546 0.2350 0.054 Uiso 1 1 calc R
C3 C 0.6891(4) 0.1112(6) 0.3044(3) 0.0446(11) Uani 1 1 d .
C1 C 0.6867(5) 0.4468(6) 0.2501(4) 0.0691(15) Uani 1 1 d .
H1D H 0.6485 0.5278 0.2008 0.104 Uiso 1 1 calc R
H1E H 0.7775 0.4460 0.2484 0.104 Uiso 1 1 calc R
H1F H 0.6669 0.4891 0.3122 0.104 Uiso 1 1 calc R
C4 C 0.8189(5) 0.0830(7) 0.3222(3) 0.0606(13) Uani 1 1 d .
H4 H 0.8748 0.1518 0.2890 0.073 Uiso 1 1 calc R
C8 C 0.6087(5) 0.0060(8) 0.3550(3) 0.0661(15) Uani 1 1 d .
H8 H 0.5210 0.0226 0.3438 0.079 Uiso 1 1 calc R
C6 C 0.7863(8) -0.1474(8) 0.4396(4) 0.087(2) Uani 1 1 d .
H6 H 0.8190 -0.2320 0.4859 0.105 Uiso 1 1 calc R
C7 C 0.6573(7) -0.1235(9) 0.4221(4) 0.0853(19) Uani 1 1 d .
H7 H 0.6024 -0.1942 0.4552 0.102 Uiso 1 1 calc R
C5 C 0.8665(6) -0.0484(8) 0.3898(4) 0.0763(16) Uani 1 1 d .
H5 H 0.9539 -0.0681 0.4006 0.092 Uiso 1 1 calc R

loop_
_atom_site_aniso_label
_atom_site_aniso_U_11
_atom_site_aniso_U_22
_atom_site_aniso_U_33
_atom_site_aniso_U_23
_atom_site_aniso_U_13
_atom_site_aniso_U_12
Cu1 0.0498(5) 0.0364(4) 0.0429(4) 0.000 0.0018(3) 0.000
Cl1 0.0545(7) 0.0419(6) 0.0479(6) -0.0026(5) 0.0126(5) -0.0022(5)
Cl2 0.0892(10) 0.0569(7) 0.0847(9) -0.0337(7) 0.0262(8) -0.0250(7)
N1 0.051(2) 0.038(2) 0.0397(17) 0.0025(15) -0.0009(14) 0.0019(16)
C2 0.044(2) 0.047(2) 0.046(2) -0.006(2) 0.0051(19) 0.008(2)
C3 0.051(2) 0.048(3) 0.0347(19) -0.006(2) 0.0033(17) -0.007(2)
C1 0.083(4) 0.043(3) 0.077(3) -0.012(3) -0.012(3) 0.006(3)
C4 0.065(3) 0.072(3) 0.044(2) 0.010(2) 0.002(2) 0.008(3)
C8 0.076(4) 0.077(4) 0.046(3) -0.004(3) 0.011(3) -0.022(3)
C6 0.151(7) 0.066(4) 0.042(3) 0.006(3) -0.006(4) 0.010(4)
C7 0.131(6) 0.071(4) 0.054(3) 0.009(3) 0.011(4) -0.032(4)
C5 0.088(4) 0.087(4) 0.050(3) 0.006(3) -0.008(3) 0.032(4)

loop_
_atom_type_symbol
_atom_type_description
_atom_type_scat_dispersion_real
_atom_type_scat_dispersion_imag
_atom_type_scat_source
C C 0.0033 0.0016 'International Tables Vol C Tables 4.2.6.8 and 6.1.1.4'
H H 0.0000 0.0000 'International Tables Vol C Tables 4.2.6.8 and 6.1.1.4'
N N 0.0061 0.0033 'International Tables Vol C Tables 4.2.6.8 and 6.1.1.4'
Cl Cl 0.1484 0.1585 'International Tables Vol C Tables 4.2.6.8 and 6.1.1.4'
Cu Cu 0.3201 1.2651 'International Tables Vol C Tables 4.2.6.8 and 6.1.1.4'

loop_
_geom_angle_atom_site_label_1
_geom_angle_atom_site_label_2
_geom_angle_atom_site_label_3
_geom_angle
_geom_angle_site_symmetry_1
_geom_angle_site_symmetry_3
Cl2 Cu1 Cl2 95.84(8) . 2_755
Cl2 Cu1 Cl1 152.17(5) . 2_755
Cl2 Cu1 Cl1 92.92(4) 2_755 2_755
Cl2 Cu1 Cl1 92.92(4) . .
Cl2 Cu1 Cl1 152.17(5) 2_755 .
Cl1 Cu1 Cl1 91.50(6) 2_755 .
C2 N1 H1A 109.5 . .
C2 N1 H1B 109.5 . .
H1A N1 H1B 109.5 . .
C2 N1 H1C 109.5 . .
H1A N1 H1C 109.5 . .
H1B N1 H1C 109.5 . .
C3 C2 N1 109.7(3) . .
C3 C2 C1 114.2(4) . .
N1 C2 C1 108.6(4) . .
C3 C2 H2 108.1 . .
N1 C2 H2 108.1 . .
C1 C2 H2 108.1 . .
C4 C3 C8 118.3(4) . .
C4 C3 C2 121.8(4) . .
C8 C3 C2 119.9(4) . .
C2 C1 H1D 109.5 . .
C2 C1 H1E 109.5 . .
H1D C1 H1E 109.5 . .
C2 C1 H1F 109.5 . .
H1D C1 H1F 109.5 . .
H1E C1 H1F 109.5 . .
C3 C4 C5 120.2(5) . .
C3 C4 H4 119.9 . .
C5 C4 H4 119.9 . .
C7 C8 C3 120.8(5) . .
C7 C8 H8 119.6 . .
C3 C8 H8 119.6 . .
C5 C6 C7 120.3(5) . .
C5 C6 H6 119.9 . .
C7 C6 H6 119.9 . .
C6 C7 C8 119.9(6) . .
C6 C7 H7 120.0 . .
C8 C7 H7 120.0 . .
C6 C5 C4 120.5(5) . .
C6 C5 H5 119.8 . .
C4 C5 H5 119.8 . .

loop_
_geom_bond_atom_site_label_1
_geom_bond_atom_site_label_2
_geom_bond_distance
_geom_bond_site_symmetry_2
Cu1 Cl2 2.2357(13) .
Cu1 Cl2 2.2357(13) 2_755
Cu1 Cl1 2.2604(11) 2_755
Cu1 Cl1 2.2604(11) .
N1 C2 1.508(5) .
N1 H1A 0.8900 .
N1 H1B 0.8900 .
N1 H1C 0.8900 .
C2 C3 1.497(6) .
C2 C1 1.534(6) .
C2 H2 0.9800 .
C3 C4 1.382(6) .
C3 C8 1.385(6) .
C1 H1D 0.9600 .
C1 H1E 0.9600 .
C1 H1F 0.9600 .
C4 C5 1.395(6) .
C4 H4 0.9300 .
C8 C7 1.385(8) .
C8 H8 0.9300 .
C6 C5 1.352(8) .
C6 C7 1.368(8) .
C6 H6 0.9300 .
C7 H7 0.9300 .
C5 H5 0.9300 .

loop_
_geom_hbond_atom_site_label_D
_geom_hbond_atom_site_label_H
_geom_hbond_atom_site_label_A
_geom_hbond_distance_DH
_geom_hbond_distance_HA
_geom_hbond_distance_DA
_geom_hbond_angle_DHA
_geom_hbond_site_symmetry_A
N1 H1C Cl1 0.89 2.56 3.233(3) 132.4 .
N1 H1C Cl2 0.89 2.70 3.484(4) 148.3 .
N1 H1A Cl1 0.89 2.41 3.225(3) 152.0 4_655
N1 H1B Cl2 0.89 2.33 3.178(4) 158.2 3_445
